data_8107254
loop_
_publ_author_name
'Huipeng, Zhao'
'Pengbao, Lian'
'Yumin, Yan'
'Lizhen, Chen'
'Jianlong, Wang'

_publ_section_title
;
 The crystal structure of 3-amino-1,2,4-triazolium
 2,4,5-trinitroimidazolate, C5H5O6N9
;
_journal_issue 5
_journal_name_full 'Zeitschrift f\"ur Kristallographie - New Crystal Structures'
_journal_page_first 927
_journal_page_last 928
_journal_paper_doi 10.1515/ncrs-2022-0321
_journal_volume 237
_journal_year 2022
_chemical_absolute_configuration .
_chemical_formula_moiety 'C3 N5 O6, C2 H5 N4'
_chemical_formula_sum 'C5 H5 N9 O6'
_chemical_formula_weight 287.18
_space_group_crystal_system orthorhombic
_space_group_IT_number 19
_space_group_name_Hall 'P 2ac 2ab'
_space_group_name_H-M_alt 'P 21 21 21'
_atom_sites_solution_hydrogens mixed
_atom_sites_solution_primary dual
_cell_angle_alpha 90
_cell_angle_beta 90
_cell_angle_gamma 90
_cell_formula_units_Z 4
_cell_length_a 5.6068(2)
_cell_length_b 10.0191(4)
_cell_length_c 18.3799(8)
_cell_measurement_reflns_used 4609
_cell_measurement_temperature 140
_cell_measurement_theta_max 26.021
_cell_measurement_theta_min 2.315
_cell_volume 1032.49(7)
_computing_cell_refinement 'SAINT V8.40A (?, 2016)'
_computing_data_reduction 'SAINT V8.40A (?, 2016)'
_computing_molecular_graphics 'Olex2 (Dolomanov et al., 2009)'
_computing_publication_material 'Olex2 (Dolomanov et al., 2009)'
_computing_structure_refinement 'ShelXL (Sheldrick, 2015)'
_computing_structure_solution 'XT (Sheldrick, 2015)'
_diffrn_ambient_temperature 140.0
_diffrn_measured_fraction_theta_full 0.999
_diffrn_measured_fraction_theta_max 0.998
_diffrn_measurement_device_type 'D8 VENTURE'
_diffrn_measurement_method '\f and \w scans'
_diffrn_radiation_type MoK\a
_diffrn_radiation_wavelength 0.71073
_diffrn_reflns_av_R_equivalents 0.0495
_diffrn_reflns_av_unetI/netI 0.0355
_diffrn_reflns_Laue_measured_fraction_full 0.999
_diffrn_reflns_Laue_measured_fraction_max 0.998
_diffrn_reflns_limit_h_max 7
_diffrn_reflns_limit_h_min -6
_diffrn_reflns_limit_k_max 12
_diffrn_reflns_limit_k_min -12
_diffrn_reflns_limit_l_max 22
_diffrn_reflns_limit_l_min -22
_diffrn_reflns_number 11426
_diffrn_reflns_point_group_measured_fraction_full 0.999
_diffrn_reflns_point_group_measured_fraction_max 0.999
_diffrn_reflns_theta_full 25.242
_diffrn_reflns_theta_max 26.402
_diffrn_reflns_theta_min 2.315
_diffrn_standards_number 0
_exptl_absorpt_coefficient_mu 0.167
_exptl_absorpt_correction_T_max 0.7454
_exptl_absorpt_correction_T_min 0.6770
_exptl_absorpt_correction_type multi-scan
_exptl_absorpt_process_details
;
 'SADABS-2016/2 (Bruker,2016/2) was used for absorption correction. wR2(int) 
was 0.1127 before and 0.0543 after correction. The Ratio of minimum to 
maximum transmission is 0.9082. The \l/2 correction factor is Not present.'
;
_exptl_crystal_colour colourless
_exptl_crystal_colour_primary colourless
_exptl_crystal_density_diffrn 1.847
_exptl_crystal_description block
_exptl_crystal_F_000 584
_exptl_crystal_size_max 0.15
_exptl_crystal_size_mid 0.08
_exptl_crystal_size_min 0.05
_refine_diff_density_max 0.193
_refine_diff_density_min -0.269
_refine_diff_density_rms 0.050
_refine_ls_abs_structure_details
;
 Refined as an inversion twin.
;
_refine_ls_abs_structure_Flack -1.6(19)
_refine_ls_extinction_coef .
_refine_ls_extinction_method none
_refine_ls_goodness_of_fit_ref 1.108
_refine_ls_hydrogen_treatment mixed
_refine_ls_matrix_type full
_refine_ls_number_parameters 198
_refine_ls_number_reflns 2104
_refine_ls_number_restraints 2
_refine_ls_restrained_S_all 1.108
_refine_ls_R_factor_all 0.0423
_refine_ls_R_factor_gt 0.0340
_refine_ls_shift/su_max 0.000
_refine_ls_shift/su_mean 0.000
_refine_ls_structure_factor_coef Fsqd
_refine_ls_weighting_details 'w=1/[\s^2^(Fo^2^)+(0.0333P)^2^+0.2231P] where P=(Fo^2^+2Fc^2^)/3'
_refine_ls_weighting_scheme calc
_refine_ls_wR_factor_gt 0.0728
_refine_ls_wR_factor_ref 0.0776
_reflns_Friedel_coverage 0.682
_reflns_Friedel_fraction_full 1.000
_reflns_Friedel_fraction_max 0.999
_reflns_number_gt 1876
_reflns_number_total 2104
_reflns_threshold_expression 'I > 2\s(I)'
_cod_data_source_file suppl_j_ncrs-2022-0321_suppl.cif
_cod_data_source_block 5
_cod_database_code 8107254
_shelx_space_group_comment
;
The symmetry employed for this shelxl refinement is uniquely defined
by the following loop, which should always be used as a source of
symmetry information in preference to the above space-group names.
They are only intended as comments.
;
_shelx_estimated_absorpt_t_max 0.992
_shelx_estimated_absorpt_t_min 0.975
_olex2_refinement_description
;
1. Twinned data refinement
 Scales: 2.6(19)
 -1.6(19)
2. Fixed Uiso
 At 1.2 times of:
  All C(H) groups
3. Restrained distances
 N6-H6A = N6-H6B
 0.87 with sigma of 0.02
4.a Aromatic/amide H refined with riding coordinates:
 C5(H5)
;
_olex2_submission_special_instructions 'No special instructions were received'

loop_
_space_group_symop_operation_xyz
'x, y, z'
'-x+1/2, -y, z+1/2'
'-x, y+1/2, -z+1/2'
'x+1/2, -y+1/2, -z'

loop_
_atom_site_label
_atom_site_type_symbol
_atom_site_fract_x
_atom_site_fract_y
_atom_site_fract_z
_atom_site_U_iso_or_equiv
_atom_site_adp_type
_atom_site_occupancy
_atom_site_site_symmetry_order
_atom_site_calc_flag
_atom_site_refinement_flags_posn
_atom_site_refinement_flags_adp
_atom_site_refinement_flags_occupancy
_atom_site_disorder_assembly
_atom_site_disorder_group
O1 O 0.1581(4) 0.3467(2) 0.40202(11) 0.0289(5) Uani 1 1 d . . . . .
O2 O 0.1356(4) 0.33102(19) 0.51979(11) 0.0236(5) Uani 1 1 d . . . . .
O3 O 0.8714(4) 0.6139(2) 0.32868(10) 0.0260(5) Uani 1 1 d . . . . .
O4 O 1.0630(5) 0.6970(2) 0.41970(12) 0.0440(7) Uani 1 1 d . . . . .
O5 O 1.0795(4) 0.6398(2) 0.56244(11) 0.0327(5) Uani 1 1 d . . . . .
O6 O 0.8268(4) 0.5552(2) 0.63872(10) 0.0277(5) Uani 1 1 d . . . . .
N1 N 0.2340(4) 0.3684(2) 0.46367(13) 0.0189(5) Uani 1 1 d . . . . .
N2 N 0.5578(4) 0.4958(2) 0.41201(12) 0.0172(5) Uani 1 1 d . . . . .
N3 N 0.5467(4) 0.4683(2) 0.53523(12) 0.0169(5) Uani 1 1 d . . . . .
N4 N 0.9062(4) 0.6282(2) 0.39414(13) 0.0206(5) Uani 1 1 d . . . . .
N5 N 0.8926(4) 0.5829(2) 0.57685(12) 0.0199(5) Uani 1 1 d . . . . .
C1 C 0.7446(5) 0.5586(3) 0.44219(14) 0.0167(6) Uani 1 1 d . . . . .
C2 C 0.7374(5) 0.5419(3) 0.51797(14) 0.0165(6) Uani 1 1 d . . . . .
C3 C 0.4495(5) 0.4454(3) 0.47035(14) 0.0162(6) Uani 1 1 d . . . . .
N6 N 0.3564(5) 0.6117(2) 0.72791(14) 0.0221(6) Uani 1 1 d D . . . .
H6A H 0.250(6) 0.668(3) 0.7452(18) 0.036(10) Uiso 1 1 d D . . . .
H6B H 0.469(5) 0.633(3) 0.6983(16) 0.038(10) Uiso 1 1 d D . . . .
N7 N 0.3411(5) 0.3964(2) 0.67237(13) 0.0198(5) Uani 1 1 d . . . . .
H7 H 0.433(6) 0.410(3) 0.6372(17) 0.026(9) Uiso 1 1 d . . . . .
N8 N 0.1117(4) 0.4287(2) 0.76341(13) 0.0192(5) Uani 1 1 d . . . . .
H8 H 0.037(7) 0.458(3) 0.8021(18) 0.035(10) Uiso 1 1 d . . . . .
N9 N 0.0681(5) 0.2991(2) 0.74079(13) 0.0235(6) Uani 1 1 d . . . . .
C4 C 0.2739(5) 0.4878(3) 0.72159(14) 0.0175(6) Uani 1 1 d . . . . .
C5 C 0.2107(6) 0.2843(3) 0.68597(16) 0.0234(6) Uani 1 1 d . . . . .
H5 H 0.223127 0.204449 0.658366 0.028 Uiso 1 1 calc R . . . .

loop_
_atom_site_aniso_label
_atom_site_aniso_U_11
_atom_site_aniso_U_22
_atom_site_aniso_U_33
_atom_site_aniso_U_23
_atom_site_aniso_U_13
_atom_site_aniso_U_12
O1 0.0287(12) 0.0369(12) 0.0210(11) -0.0013(10) -0.0082(9) -0.0083(10)
O2 0.0235(11) 0.0252(10) 0.0220(11) 0.0023(9) 0.0041(9) -0.0038(8)
O3 0.0275(12) 0.0354(11) 0.0152(10) 0.0042(9) 0.0034(9) -0.0002(10)
O4 0.0438(15) 0.0582(16) 0.0299(13) -0.0026(12) 0.0039(11) -0.0344(14)
O5 0.0244(13) 0.0442(13) 0.0293(12) 0.0024(10) -0.0042(9) -0.0142(11)
O6 0.0280(12) 0.0412(12) 0.0139(9) -0.0003(10) -0.0017(9) -0.0019(10)
N1 0.0185(12) 0.0190(11) 0.0193(12) -0.0025(10) -0.0021(10) 0.0010(10)
N2 0.0193(13) 0.0160(11) 0.0163(11) 0.0000(9) -0.0001(10) 0.0022(10)
N3 0.0165(11) 0.0192(11) 0.0148(11) -0.0013(10) 0.0001(9) 0.0011(9)
N4 0.0207(14) 0.0195(11) 0.0215(12) 0.0011(10) 0.0026(10) -0.0010(10)
N5 0.0190(14) 0.0215(11) 0.0192(12) -0.0013(10) -0.0031(10) 0.0009(10)
C1 0.0164(15) 0.0165(12) 0.0171(13) 0.0005(11) 0.0006(11) 0.0003(12)
C2 0.0166(14) 0.0171(12) 0.0157(12) -0.0023(11) -0.0024(11) 0.0008(11)
C3 0.0183(13) 0.0154(13) 0.0150(13) 0.0001(11) 0.0006(11) 0.0016(11)
N6 0.0228(14) 0.0203(12) 0.0233(13) -0.0010(11) 0.0049(12) -0.0003(11)
N7 0.0226(13) 0.0224(12) 0.0143(12) -0.0028(11) 0.0051(10) -0.0010(10)
N8 0.0208(13) 0.0199(12) 0.0170(11) 0.0007(10) 0.0043(10) 0.0013(10)
N9 0.0267(15) 0.0204(12) 0.0233(13) -0.0004(10) 0.0030(12) -0.0016(11)
C4 0.0177(15) 0.0208(13) 0.0139(12) 0.0016(11) -0.0019(11) 0.0024(12)
C5 0.0272(17) 0.0222(14) 0.0210(14) -0.0019(12) 0.0024(13) -0.0012(13)

loop_
_atom_type_symbol
_atom_type_description
_atom_type_scat_dispersion_real
_atom_type_scat_dispersion_imag
_atom_type_scat_source
C C 0.0033 0.0016 'International Tables Vol C Tables 4.2.6.8 and 6.1.1.4'
H H 0.0000 0.0000 'International Tables Vol C Tables 4.2.6.8 and 6.1.1.4'
N N 0.0061 0.0033 'International Tables Vol C Tables 4.2.6.8 and 6.1.1.4'
O O 0.0106 0.0060 'International Tables Vol C Tables 4.2.6.8 and 6.1.1.4'

loop_
_geom_angle_atom_site_label_1
_geom_angle_atom_site_label_2
_geom_angle_atom_site_label_3
_geom_angle
_geom_angle_site_symmetry_1
_geom_angle_site_symmetry_3
O1 N1 C3 117.7(2) . .
O2 N1 O1 124.3(2) . .
O2 N1 C3 118.0(2) . .
C3 N2 C1 101.6(2) . .
C3 N3 C2 102.1(2) . .
O3 N4 C1 116.3(2) . .
O4 N4 O3 124.2(2) . .
O4 N4 C1 119.5(2) . .
O5 N5 O6 124.3(2) . .
O5 N5 C2 119.1(2) . .
O6 N5 C2 116.6(2) . .
N2 C1 N4 117.6(2) . .
N2 C1 C2 109.4(2) . .
C2 C1 N4 133.0(3) . .
N3 C2 N5 117.4(2) . .
N3 C2 C1 108.9(2) . .
C1 C2 N5 133.7(3) . .
N2 C3 N1 121.2(2) . .
N3 C3 N1 120.9(2) . .
N3 C3 N2 118.0(2) . .
H6A N6 H6B 124(3) . .
C4 N6 H6A 113(2) . .
C4 N6 H6B 116(2) . .
C4 N7 H7 125(2) . .
C4 N7 C5 106.8(2) . .
C5 N7 H7 127(2) . .
N9 N8 H8 119(2) . .
C4 N8 H8 130(2) . .
C4 N8 N9 111.4(2) . .
C5 N9 N8 103.4(2) . .
N6 C4 N7 126.8(3) . .
N8 C4 N6 127.1(3) . .
N8 C4 N7 106.2(2) . .
N7 C5 H5 123.8 . .
N9 C5 N7 112.3(2) . .
N9 C5 H5 123.8 . .

loop_
_geom_bond_atom_site_label_1
_geom_bond_atom_site_label_2
_geom_bond_distance
_geom_bond_site_symmetry_2
O1 N1 1.230(3) .
O2 N1 1.228(3) .
O3 N4 1.227(3) .
O4 N4 1.212(3) .
O5 N5 1.222(3) .
O6 N5 1.227(3) .
N1 C3 1.439(4) .
N2 C1 1.342(4) .
N2 C3 1.332(3) .
N3 C2 1.337(3) .
N3 C3 1.331(3) .
N4 C1 1.445(3) .
N5 C2 1.448(3) .
C1 C2 1.403(4) .
N6 H6A 0.88(2) .
N6 H6B 0.86(2) .
N6 C4 1.330(4) .
N7 H7 0.84(3) .
N7 C4 1.341(3) .
N7 C5 1.363(4) .
N8 H8 0.88(3) .
N8 N9 1.386(3) .
N8 C4 1.329(4) .
N9 C5 1.295(4) .
C5 H5 0.9500 .

loop_
_twin_individual_id
_twin_individual_mass_fraction_refined
1 2.6(19)
2 -1.6(19)
